data_4037193
loop_
_publ_author_name
'Xu, Wen-Qiang'
'Liu, Wen-Shan'
'Yan, Jiu-Xing'
'Ma, Shi-Kun'
'Guo, Jing'
'Liu, Jun-Min'
'Wang, Run-Ling'
'Li, Shao-Yong'

_publ_section_title
;
 An Approach to Optically Pure Bridging Chiral p-tert-Butylcalix[4]arenes
 through a Homologous Anionic Ortho-Fries Rearrangement.
;
_journal_issue 22
_journal_name_full 'The Journal of organic chemistry'
_journal_page_first 10683
_journal_page_last 10687
_journal_paper_doi 10.1021/acs.joc.6b01682
_journal_volume 81
_journal_year 2016
_chemical_absolute_configuration rm
_chemical_formula_moiety 'C60 H75 N2 O6'
_chemical_formula_sum 'C60 H75 N2 O6'
_chemical_formula_weight 920.22
_space_group_crystal_system hexagonal
_space_group_IT_number 170
_space_group_name_Hall 'P 65'
_space_group_name_H-M_alt 'P 65'
_atom_sites_solution_hydrogens mixed
_audit_creation_method SHELXL-2013
_cell_angle_alpha 90
_cell_angle_beta 90
_cell_angle_gamma 120
_cell_formula_units_Z 6
_cell_length_a 20.05720(10)
_cell_length_b 20.05720(10)
_cell_length_c 26.92440(10)
_cell_measurement_reflns_used 42960
_cell_measurement_temperature 173(2)
_cell_measurement_theta_max 65.1900
_cell_measurement_theta_min 4.1320
_cell_volume 9380.31(7)
_computing_structure_refinement 'SHELXL-2013 (Sheldrick, 2013)'
_computing_structure_solution 'SHELXL-2013 (Sheldrick, 2013)'
_diffrn_ambient_temperature 173(2)
_diffrn_detector 'CCD plate'
_diffrn_detector_area_resol_mean 10.6525
_diffrn_detector_type Atlas
_diffrn_measured_fraction_theta_full 0.941
_diffrn_measured_fraction_theta_max 0.996
_diffrn_measurement_device 'four-circle diffractometer'
_diffrn_measurement_device_type 'SuperNova, Dual, Cu at zero, Atlas'
_diffrn_measurement_method '\w scans'
_diffrn_radiation_type CuK\a
_diffrn_radiation_wavelength 1.54178
_diffrn_reflns_av_R_equivalents 0.0253
_diffrn_reflns_av_unetI/netI 0.0135
_diffrn_reflns_Laue_measured_fraction_full 0.941
_diffrn_reflns_Laue_measured_fraction_max 0.996
_diffrn_reflns_limit_h_max 23
_diffrn_reflns_limit_h_min -22
_diffrn_reflns_limit_k_max 20
_diffrn_reflns_limit_k_min -23
_diffrn_reflns_limit_l_max 29
_diffrn_reflns_limit_l_min -31
_diffrn_reflns_number 71618
_diffrn_reflns_point_group_measured_fraction_full 0.914
_diffrn_reflns_point_group_measured_fraction_max 0.968
_diffrn_reflns_theta_full 67.679
_diffrn_reflns_theta_max 65.141
_diffrn_reflns_theta_min 4.155
_diffrn_source 'sealed X-ray tube'
_diffrn_source_type 'SuperNova (Cu) X-ray Source'
_exptl_absorpt_coefficient_mu 0.487
_exptl_absorpt_correction_type none
_exptl_crystal_colour White
_exptl_crystal_density_diffrn 0.977
_exptl_crystal_description Rod
_exptl_crystal_F_000 2982
_exptl_crystal_size_max 0.5
_exptl_crystal_size_mid 0.1
_exptl_crystal_size_min 0.1
_refine_diff_density_max 0.482
_refine_diff_density_min -0.308
_refine_diff_density_rms 0.035
_refine_ls_abs_structure_details
;
 Flack x determined using 4535 quotients [(I+)-(I-)]/[(I+)+(I-)]
 (Parsons and Flack (2004), Acta Cryst. A60, s61).
;
_refine_ls_abs_structure_Flack 0.07(4)
_refine_ls_extinction_method none
_refine_ls_goodness_of_fit_ref 1.043
_refine_ls_hydrogen_treatment mixed
_refine_ls_matrix_type full
_refine_ls_number_parameters 653
_refine_ls_number_reflns 10335
_refine_ls_number_restraints 52
_refine_ls_restrained_S_all 1.088
_refine_ls_R_factor_all 0.0422
_refine_ls_R_factor_gt 0.0410
_refine_ls_shift/su_max 0.001
_refine_ls_shift/su_mean 0.000
_refine_ls_structure_factor_coef Fsqd
_refine_ls_weighting_details
;
 w=1/[\s^2^(Fo^2^)+(0.0840P)^2^+1.1508P]
 where P=(Fo^2^+2Fc^2^)/3
;
_refine_ls_weighting_scheme calc
_refine_ls_wR_factor_gt 0.1158
_refine_ls_wR_factor_ref 0.1172
_reflns_Friedel_coverage 0.898
_reflns_Friedel_fraction_full 0.885
_reflns_Friedel_fraction_max 0.938
_reflns_number_gt 9936
_reflns_number_total 10335
_reflns_threshold_expression 'I > 2\s(I)'
_cod_data_source_file jo6b01682_si_002.cif
_cod_data_source_block 1
_cod_original_cell_volume 9380.31(10)
_cod_database_code 4037193
_shelx_space_group_comment
;
The symmetry employed for this shelxl refinement is uniquely defined
by the following loop, which should always be used as a source of
symmetry information in preference to the above space-group names.
They are only intended as comments.
;
_shelxl_version_number 2013-2
_platon_squeeze_void_probe_radius 1.20

loop_
_space_group_symop_operation_xyz
'x, y, z'
'x-y, x, z+5/6'
'-y, x-y, z+2/3'
'-x, -y, z+1/2'
'-x+y, -x, z+1/3'
'y, -x+y, z+1/6'

loop_
_atom_site_label
_atom_site_type_symbol
_atom_site_fract_x
_atom_site_fract_y
_atom_site_fract_z
_atom_site_U_iso_or_equiv
_atom_site_adp_type
_atom_site_occupancy
_atom_site_site_symmetry_order
_atom_site_calc_flag
_atom_site_refinement_flags_posn
_atom_site_refinement_flags_adp
_atom_site_refinement_flags_occupancy
_atom_site_disorder_assembly
_atom_site_disorder_group
O1 O 0.34043(9) 0.81735(9) 0.09791(8) 0.0313(4) Uani 1 1 d . . . . .
O2 O 0.20763(13) 0.87481(13) 0.06061(11) 0.0574(6) Uani 1 1 d . . . . .
O3 O 0.49045(11) 0.90261(10) 0.17077(8) 0.0388(4) Uani 1 1 d . . . . .
O4 O 0.44700(12) 0.81566(11) 0.26018(8) 0.0408(4) Uani 1 1 d D U . . .
O5 O 0.32513(10) 0.71997(10) 0.19743(8) 0.0365(4) Uani 1 1 d . . . . .
O6 O 0.51448(12) 0.89893(10) -0.02044(8) 0.0445(5) Uani 1 1 d . . . . .
N1 N 0.30531(12) 0.92288(12) 0.11655(9) 0.0362(5) Uani 1 1 d . . . . .
H1 H 0.3422 0.9173 0.1300 0.043 Uiso 1 1 calc R U . . .
N2 N 0.55956(13) 1.01683(12) 0.01143(9) 0.0372(5) Uani 1 1 d . . . . .
H37C H 0.3284(3) 0.8187(6) 0.3061(7) 0.26(4) Uiso 0.540(16) 1 d D . P A 2
H37D H 0.3846(9) 0.8984(10) 0.3337(3) 0.26(4) Uiso 0.540(16) 1 d D . P A 2
H37B H 0.4079(6) 0.9211(6) 0.2899(6) 0.26(4) Uiso 0.460(16) 1 d D . P A 1
H37A H 0.3444(6) 0.8343(9) 0.2760(4) 0.26(4) Uiso 0.460(16) 1 d D . P A 1
C1 C 0.4376(2) 0.5776(2) 0.0101(2) 0.0777(13) Uani 1 1 d . . . . .
H1A H 0.4179 0.5893 -0.0200 0.117 Uiso 1 1 calc R U . . .
H1B H 0.3944 0.5444 0.0319 0.117 Uiso 1 1 calc R U . . .
H1C H 0.4658 0.5512 0.0011 0.117 Uiso 1 1 calc R U . . .
C2 C 0.55960(18) 0.69851(17) 0.00285(15) 0.0538(8) Uani 1 1 d . . . . .
H2A H 0.5803 0.6659 -0.0083 0.081 Uiso 1 1 calc R U . . .
H2B H 0.5997 0.7432 0.0207 0.081 Uiso 1 1 calc R U . . .
H2C H 0.5427 0.7160 -0.0260 0.081 Uiso 1 1 calc R U . . .
C3 C 0.5184(4) 0.6346(4) 0.08538(17) 0.1003(19) Uani 1 1 d . . . . .
H3A H 0.5437 0.6046 0.0783 0.150 Uiso 1 1 calc R U . . .
H3B H 0.4741 0.6048 0.1071 0.150 Uiso 1 1 calc R U . . .
H3C H 0.5550 0.6828 0.1019 0.150 Uiso 1 1 calc R U . . .
C4 C 0.49155(15) 0.65250(15) 0.03728(11) 0.0381(6) Uani 1 1 d . . . . .
C5 C 0.44974(13) 0.69675(13) 0.05064(10) 0.0289(5) Uani 1 1 d . . . . .
C6 C 0.37458(14) 0.65823(13) 0.06771(10) 0.0301(5) Uani 1 1 d . . . . .
H6 H 0.3478 0.6036 0.0685 0.036 Uiso 1 1 calc R U . . .
C7 C 0.33666(13) 0.69648(13) 0.08378(9) 0.0284(5) Uani 1 1 d . . . . .
C8 C 0.37616(13) 0.77696(13) 0.08152(9) 0.0270(5) Uani 1 1 d . . . . .
C9 C 0.45225(13) 0.81718(12) 0.06578(10) 0.0275(4) Uani 1 1 d . . . . .
C10 C 0.48746(14) 0.77594(14) 0.05066(10) 0.0304(5) Uani 1 1 d . . . . .
H10 H 0.5395 0.8035 0.0399 0.036 Uiso 1 1 calc R U . . .
C11 C 0.50075(13) 0.90491(13) 0.06843(10) 0.0282(5) Uani 1 1 d . . . . .
H11 H 0.4695 0.9255 0.0842 0.034 Uiso 1 1 calc R U . . .
C12 C 0.52555(13) 0.93989(13) 0.01599(10) 0.0308(5) Uani 1 1 d . . . . .
C13 C 0.5866(2) 1.05088(17) -0.03745(12) 0.0514(7) Uani 1 1 d . . . . .
H13A H 0.6430 1.0786 -0.0380 0.077 Uiso 1 1 calc R U . . .
H13B H 0.5681 1.0869 -0.0446 0.077 Uiso 1 1 calc R U . . .
H13C H 0.5667 1.0101 -0.0626 0.077 Uiso 1 1 calc R U . . .
C14 C 0.5770(2) 1.07089(16) 0.05173(13) 0.0523(7) Uani 1 1 d . . . . .
H14A H 0.5488 1.0431 0.0815 0.079 Uiso 1 1 calc R U . . .
H14B H 0.5616 1.1085 0.0424 0.079 Uiso 1 1 calc R U . . .
H14C H 0.6324 1.0977 0.0585 0.079 Uiso 1 1 calc R U . . .
C15 C 0.57051(14) 0.92507(13) 0.10118(10) 0.0316(5) Uani 1 1 d . . . . .
C16 C 0.56064(15) 0.91682(13) 0.15240(10) 0.0331(5) Uani 1 1 d . . . . .
C17 C 0.61972(16) 0.92317(14) 0.18256(11) 0.0384(6) Uani 1 1 d . . . . .
C18 C 0.68849(16) 0.93791(14) 0.16094(11) 0.0396(6) Uani 1 1 d . . . . .
H18 H 0.7287 0.9420 0.1817 0.048 Uiso 1 1 calc R U . . .
C19 C 0.70078(15) 0.94693(14) 0.11018(12) 0.0391(6) Uani 1 1 d . . . . .
C20 C 0.64104(14) 0.94108(14) 0.08050(11) 0.0347(5) Uani 1 1 d . . . . .
H20 H 0.6484 0.9481 0.0456 0.042 Uiso 1 1 calc R U . . .
C21 C 0.77601(16) 0.95788(18) 0.08767(13) 0.0475(7) Uani 1 1 d . . . . .
C22 C 0.7831(2) 0.9764(2) 0.03205(15) 0.0634(9) Uani 1 1 d . . . . .
H22A H 0.7768 1.0213 0.0265 0.095 Uiso 1 1 calc R U . . .
H22B H 0.7430 0.9321 0.0139 0.095 Uiso 1 1 calc R U . . .
H22C H 0.8338 0.9877 0.0202 0.095 Uiso 1 1 calc R U . . .
C23 C 0.84552(19) 1.0243(3) 0.11389(18) 0.0748(11) Uani 1 1 d . . . . .
H23A H 0.8932 1.0323 0.0984 0.112 Uiso 1 1 calc R U . . .
H23B H 0.8452 1.0116 0.1491 0.112 Uiso 1 1 calc R U . . .
H23C H 0.8425 1.0715 0.1110 0.112 Uiso 1 1 calc R U . . .
C24 C 0.7776(3) 0.8824(3) 0.09390(19) 0.0766(11) Uani 1 1 d . . . . .
H24A H 0.7392 0.8430 0.0719 0.115 Uiso 1 1 calc R U . . .
H24B H 0.7657 0.8650 0.1284 0.115 Uiso 1 1 calc R U . . .
H24C H 0.8289 0.8912 0.0853 0.115 Uiso 1 1 calc R U . . .
C25 C 0.60824(18) 0.90847(15) 0.23872(11) 0.0430(6) Uani 1 1 d . . . . .
H25A H 0.6588 0.9355 0.2557 0.052 Uiso 1 1 calc R U . . .
H25B H 0.5761 0.9292 0.2517 0.052 Uiso 1 1 calc R U . . .
C26 C 0.56943(16) 0.82263(15) 0.24977(11) 0.0380(6) Uani 1 1 d . . . . .
C27 C 0.49122(16) 0.77876(15) 0.25989(10) 0.0377(6) Uani 1 1 d . . . . .
C28 C 0.45478(16) 0.69965(15) 0.26725(10) 0.0370(5) Uani 1 1 d . . . . .
C29 C 0.50004(17) 0.66517(15) 0.26401(11) 0.0391(6) Uani 1 1 d . . . . .
H29 H 0.4762 0.6111 0.2685 0.047 Uiso 1 1 calc R U . . .
C30 C 0.57863(17) 0.70674(17) 0.25448(12) 0.0445(6) Uani 1 1 d . . . . .
C31 C 0.61234(17) 0.78530(16) 0.24764(11) 0.0427(6) Uani 1 1 d . . . . .
H31 H 0.6661 0.8147 0.2413 0.051 Uiso 1 1 calc R U . . .
C32 C 0.6254(2) 0.6652(2) 0.25238(14) 0.0553(8) Uani 1 1 d . . . . .
C33 C 0.7103(3) 0.7205(4) 0.2435(3) 0.125(3) Uani 1 1 d . . . . .
H33A H 0.7175 0.7419 0.2099 0.188 Uiso 1 1 calc R U . . .
H33B H 0.7389 0.6931 0.2469 0.188 Uiso 1 1 calc R U . . .
H33C H 0.7292 0.7624 0.2678 0.188 Uiso 1 1 calc R U . . .
C34 C 0.6190(2) 0.6272(2) 0.30326(15) 0.0642(9) Uani 1 1 d . . . . .
H34A H 0.6498 0.6016 0.3030 0.096 Uiso 1 1 calc R U . . .
H34B H 0.5650 0.5890 0.3099 0.096 Uiso 1 1 calc R U . . .
H34C H 0.6381 0.6666 0.3293 0.096 Uiso 1 1 calc R U . . .
C35 C 0.5898(4) 0.6015(4) 0.21364(18) 0.0998(18) Uani 1 1 d . . . . .
H35A H 0.5950 0.6243 0.1807 0.150 Uiso 1 1 calc R U . . .
H35B H 0.5351 0.5676 0.2212 0.150 Uiso 1 1 calc R U . . .
H35C H 0.6163 0.5717 0.2141 0.150 Uiso 1 1 calc R U . . .
C36 C 0.4400(3) 0.8426(3) 0.30896(14) 0.0809(12) Uani 1 1 d D U . . .
H36A H 0.4899 0.8866 0.3196 0.097 Uiso 1 1 calc R U . . .
H36B H 0.4233 0.8009 0.3338 0.097 Uiso 1 1 calc R U . . .
C37 C 0.3774(4) 0.8681(4) 0.30310(19) 0.166(3) Uani 1 1 d D U . . .
C38 C 0.36934(16) 0.65116(16) 0.27727(11) 0.0398(6) Uani 1 1 d . . . . .
H38A H 0.3498 0.6850 0.2890 0.048 Uiso 1 1 calc R U . . .
H38B H 0.3609 0.6140 0.3041 0.048 Uiso 1 1 calc R U . . .
C38A C 0.3334(9) 0.8642(10) 0.3468(4) 0.160(7) Uani 0.460(16) 1 d D U P A 1
H38C H 0.3317 0.8255 0.3697 0.26(4) Uiso 0.460(16) 1 calc R . P A 1
H38D H 0.2809 0.8501 0.3370 0.26(4) Uiso 0.460(16) 1 calc R . P A 1
H38E H 0.3579 0.9146 0.3632 0.26(4) Uiso 0.460(16) 1 calc R . P A 1
C38B C 0.3849(11) 0.9090(12) 0.2582(4) 0.235(9) Uani 0.540(16) 1 d D U P A 2
H38F H 0.4377 0.9522 0.2553 0.26(4) Uiso 0.540(16) 1 calc R . P A 2
H38G H 0.3489 0.9286 0.2586 0.26(4) Uiso 0.540(16) 1 calc R . P A 2
H38H H 0.3733 0.8744 0.2298 0.26(4) Uiso 0.540(16) 1 calc R . P A 2
C39 C 0.32413(14) 0.60741(15) 0.23188(11) 0.0344(5) Uani 1 1 d . . . . .
C40 C 0.30602(13) 0.64429(14) 0.19442(10) 0.0308(5) Uani 1 1 d . . . . .
C41 C 0.26798(13) 0.60491(14) 0.15184(10) 0.0302(5) Uani 1 1 d . . . . .
C42 C 0.24854(13) 0.52815(14) 0.14639(10) 0.0325(5) Uani 1 1 d . . . . .
H42 H 0.2228 0.5014 0.1170 0.039 Uiso 1 1 calc R U . . .
C43 C 0.26559(14) 0.48951(15) 0.18258(11) 0.0369(5) Uani 1 1 d . . . . .
C44 C 0.30343(14) 0.53078(15) 0.22519(11) 0.0368(5) Uani 1 1 d . . . . .
H44 H 0.3155 0.5055 0.2505 0.044 Uiso 1 1 calc R U . . .
C45 C 0.24862(17) 0.40639(16) 0.17596(13) 0.0463(6) Uani 1 1 d . . . . .
C46 C 0.1988(3) 0.3671(2) 0.13150(18) 0.0773(11) Uani 1 1 d . . . . .
H46A H 0.1478 0.3615 0.1365 0.116 Uiso 1 1 calc R U . . .
H46B H 0.1935 0.3161 0.1274 0.116 Uiso 1 1 calc R U . . .
H46C H 0.2226 0.3981 0.1017 0.116 Uiso 1 1 calc R U . . .
C47 C 0.3255(3) 0.4091(3) 0.1691(3) 0.0939(16) Uani 1 1 d . . . . .
H47A H 0.3164 0.3566 0.1652 0.141 Uiso 1 1 calc R U . . .
H47B H 0.3580 0.4330 0.1983 0.141 Uiso 1 1 calc R U . . .
H47C H 0.3514 0.4393 0.1395 0.141 Uiso 1 1 calc R U . . .
C48 C 0.2098(3) 0.3591(2) 0.22251(17) 0.0832(13) Uani 1 1 d . . . . .
H48A H 0.1639 0.3626 0.2302 0.125 Uiso 1 1 calc R U . . .
H48B H 0.2458 0.3793 0.2505 0.125 Uiso 1 1 calc R U . . .
H48C H 0.1949 0.3052 0.2167 0.125 Uiso 1 1 calc R U . . .
C49 C 0.25908(13) 0.64999(14) 0.10934(10) 0.0312(5) Uani 1 1 d . . . . .
H49A H 0.2203 0.6142 0.0854 0.037 Uiso 1 1 calc R U . . .
H49B H 0.2416 0.6849 0.1223 0.037 Uiso 1 1 calc R U . . .
C50 C 0.28536(15) 0.81677(15) 0.06433(11) 0.0355(5) Uani 1 1 d . . . . .
H50A H 0.2394 0.7646 0.0632 0.043 Uiso 1 1 calc R U . . .
H50B H 0.3077 0.8299 0.0305 0.043 Uiso 1 1 calc R U . . .
C51 C 0.26224(15) 0.87436(15) 0.08084(11) 0.0372(5) Uani 1 1 d . . . . .
C52 C 0.29328(17) 0.98565(15) 0.13437(13) 0.0457(6) Uani 1 1 d . . . . .
C53 C 0.3199(3) 1.0036(2) 0.18783(14) 0.0675(10) Uani 1 1 d . . . . .
H53A H 0.2919 0.9569 0.2080 0.101 Uiso 1 1 calc R U . . .
H53B H 0.3098 1.0435 0.2005 0.101 Uiso 1 1 calc R U . . .
H53C H 0.3753 1.0220 0.1896 0.101 Uiso 1 1 calc R U . . .
C54 C 0.33347(17) 1.05494(15) 0.09987(13) 0.0438(6) Uani 1 1 d . . . . .
C55 C 0.41200(18) 1.09799(19) 0.09795(15) 0.0573(8) Uani 1 1 d . . . . .
H55 H 0.4417 1.0847 0.1189 0.069 Uiso 1 1 calc R U . . .
C56 C 0.4495(2) 1.1603(2) 0.06641(17) 0.0650(9) Uani 1 1 d . . . . .
H56 H 0.5041 1.1889 0.0661 0.078 Uiso 1 1 calc R U . . .
C57 C 0.4097(2) 1.1811(2) 0.03603(16) 0.0675(10) Uani 1 1 d . . . . .
H57 H 0.4357 1.2253 0.0154 0.081 Uiso 1 1 calc R U . . .
C58 C 0.3309(3) 1.1373(2) 0.03540(19) 0.0808(12) Uani 1 1 d . . . . .
H58 H 0.3021 1.1492 0.0126 0.097 Uiso 1 1 calc R U . . .
C59 C 0.2924(2) 1.0750(2) 0.06817(18) 0.0677(10) Uani 1 1 d . . . . .
H59 H 0.2378 1.0465 0.0685 0.081 Uiso 1 1 calc R U . . .

loop_
_atom_site_aniso_label
_atom_site_aniso_U_11
_atom_site_aniso_U_22
_atom_site_aniso_U_33
_atom_site_aniso_U_23
_atom_site_aniso_U_13
_atom_site_aniso_U_12
O1 0.0358(8) 0.0377(9) 0.0270(8) -0.0012(7) -0.0016(6) 0.0233(7)
O2 0.0583(13) 0.0638(13) 0.0675(14) -0.0100(11) -0.0181(11) 0.0437(11)
O3 0.0475(10) 0.0412(9) 0.0278(9) -0.0006(7) 0.0006(7) 0.0222(8)
O4 0.0586(11) 0.0455(10) 0.0243(9) -0.0015(7) 0.0020(7) 0.0306(9)
O5 0.0449(10) 0.0377(9) 0.0320(9) 0.0037(7) 0.0030(7) 0.0245(8)
O6 0.0601(12) 0.0322(9) 0.0263(9) -0.0009(7) -0.0002(8) 0.0118(8)
N1 0.0376(11) 0.0357(11) 0.0387(12) 0.0020(9) 0.0043(9) 0.0209(9)
N2 0.0447(12) 0.0305(10) 0.0285(11) 0.0012(8) -0.0041(9) 0.0129(9)
C1 0.063(2) 0.0462(18) 0.118(3) -0.021(2) 0.032(2) 0.0235(16)
C2 0.0477(16) 0.0449(15) 0.072(2) -0.0046(14) 0.0175(15) 0.0257(13)
C3 0.150(4) 0.176(5) 0.063(3) 0.019(3) 0.009(3) 0.148(5)
C4 0.0440(14) 0.0395(13) 0.0392(15) 0.0013(10) 0.0079(11) 0.0272(12)
C5 0.0336(11) 0.0310(11) 0.0221(11) -0.0008(8) -0.0008(9) 0.0161(10)
C6 0.0346(12) 0.0284(11) 0.0274(12) 0.0013(9) 0.0011(9) 0.0159(10)
C7 0.0322(11) 0.0335(11) 0.0194(11) 0.0030(8) 0.0015(8) 0.0165(10)
C8 0.0320(11) 0.0336(11) 0.0209(11) -0.0011(8) -0.0006(8) 0.0205(10)
C9 0.0309(11) 0.0280(11) 0.0226(11) -0.0001(8) -0.0013(8) 0.0138(9)
C10 0.0312(11) 0.0359(12) 0.0238(11) -0.0019(9) -0.0004(9) 0.0166(10)
C11 0.0331(11) 0.0266(11) 0.0241(12) -0.0017(9) -0.0020(9) 0.0144(9)
C12 0.0327(11) 0.0281(11) 0.0266(12) -0.0007(9) -0.0035(9) 0.0114(9)
C13 0.0662(19) 0.0359(14) 0.0333(15) 0.0060(11) -0.0008(13) 0.0113(13)
C14 0.074(2) 0.0303(13) 0.0422(16) -0.0033(11) 0.0003(14) 0.0177(13)
C15 0.0366(12) 0.0258(11) 0.0286(12) -0.0035(9) -0.0042(10) 0.0128(10)
C16 0.0418(13) 0.0248(11) 0.0289(13) -0.0031(9) -0.0035(10) 0.0139(10)
C17 0.0492(15) 0.0272(11) 0.0309(13) -0.0034(9) -0.0082(11) 0.0132(11)
C18 0.0431(14) 0.0323(12) 0.0398(15) -0.0028(10) -0.0125(11) 0.0161(11)
C19 0.0385(13) 0.0325(12) 0.0407(15) -0.0040(10) -0.0075(11) 0.0136(11)
C20 0.0357(12) 0.0321(12) 0.0315(13) -0.0016(9) -0.0040(10) 0.0133(10)
C21 0.0394(14) 0.0516(16) 0.0507(17) -0.0019(13) -0.0030(12) 0.0221(13)
C22 0.0532(18) 0.084(2) 0.058(2) -0.0022(17) 0.0045(15) 0.0384(18)
C23 0.0389(16) 0.092(3) 0.072(3) -0.005(2) -0.0065(16) 0.0160(18)
C24 0.077(2) 0.085(3) 0.090(3) 0.012(2) 0.009(2) 0.058(2)
C25 0.0556(16) 0.0347(13) 0.0291(14) -0.0037(10) -0.0134(11) 0.0154(12)
C26 0.0480(15) 0.0367(13) 0.0234(12) -0.0012(9) -0.0083(10) 0.0167(11)
C27 0.0543(15) 0.0417(13) 0.0197(11) -0.0012(9) -0.0045(10) 0.0259(12)
C28 0.0472(14) 0.0442(14) 0.0184(11) 0.0000(9) -0.0033(10) 0.0221(12)
C29 0.0526(15) 0.0401(13) 0.0246(12) 0.0049(10) -0.0027(10) 0.0231(12)
C30 0.0522(16) 0.0525(16) 0.0339(14) 0.0078(11) -0.0015(11) 0.0299(14)
C31 0.0435(14) 0.0464(15) 0.0345(14) 0.0062(11) -0.0059(11) 0.0196(12)
C32 0.0632(19) 0.0621(19) 0.0540(19) 0.0108(15) 0.0061(15) 0.0416(16)
C33 0.081(3) 0.113(4) 0.208(8) 0.077(5) 0.059(4) 0.068(3)
C34 0.075(2) 0.077(2) 0.059(2) 0.0041(17) -0.0079(17) 0.051(2)
C35 0.159(5) 0.144(5) 0.059(3) -0.016(3) -0.013(3) 0.123(5)
C36 0.147(4) 0.078(2) 0.0368(18) -0.0056(16) 0.021(2) 0.071(3)
C37 0.274(8) 0.177(6) 0.120(5) -0.012(4) 0.067(5) 0.166(6)
C38 0.0482(15) 0.0475(14) 0.0240(13) 0.0085(10) 0.0044(10) 0.0241(12)
C38A 0.225(16) 0.189(15) 0.109(11) -0.040(10) 0.015(10) 0.135(13)
C38B 0.31(2) 0.235(18) 0.228(18) 0.021(14) -0.061(16) 0.182(16)
C39 0.0350(12) 0.0418(13) 0.0264(12) 0.0101(10) 0.0078(9) 0.0192(11)
C40 0.0299(11) 0.0338(12) 0.0294(12) 0.0057(9) 0.0075(9) 0.0166(10)
C41 0.0263(10) 0.0367(12) 0.0272(12) 0.0079(9) 0.0055(9) 0.0154(9)
C42 0.0312(11) 0.0350(12) 0.0291(13) 0.0042(9) 0.0048(9) 0.0148(10)
C43 0.0347(12) 0.0386(13) 0.0385(14) 0.0091(10) 0.0067(10) 0.0191(11)
C44 0.0380(13) 0.0396(13) 0.0335(13) 0.0103(10) 0.0029(10) 0.0199(11)
C45 0.0520(16) 0.0397(14) 0.0510(17) 0.0046(12) 0.0005(13) 0.0258(13)
C46 0.099(3) 0.056(2) 0.084(3) -0.0107(18) -0.020(2) 0.044(2)
C47 0.076(3) 0.069(2) 0.156(5) -0.001(3) 0.015(3) 0.051(2)
C48 0.130(4) 0.0433(18) 0.070(3) 0.0154(17) 0.022(2) 0.038(2)
C49 0.0273(11) 0.0365(12) 0.0288(12) 0.0045(9) -0.0001(9) 0.0152(10)
C50 0.0431(13) 0.0380(13) 0.0310(13) -0.0036(10) -0.0082(10) 0.0246(11)
C51 0.0395(13) 0.0366(13) 0.0384(14) 0.0022(10) 0.0007(11) 0.0211(11)
C52 0.0526(16) 0.0313(13) 0.0528(17) -0.0015(11) 0.0098(13) 0.0208(12)
C53 0.100(3) 0.0475(17) 0.049(2) -0.0052(14) 0.0150(18) 0.0325(18)
C54 0.0501(15) 0.0331(13) 0.0511(16) 0.0000(11) 0.0030(12) 0.0230(12)
C55 0.0461(16) 0.0504(17) 0.074(2) 0.0207(15) 0.0008(15) 0.0229(14)
C56 0.0583(19) 0.0506(18) 0.082(3) 0.0192(17) 0.0111(17) 0.0243(16)
C57 0.088(3) 0.0498(18) 0.067(2) 0.0167(16) 0.0088(19) 0.0358(19)
C58 0.095(3) 0.064(2) 0.094(3) 0.017(2) -0.021(2) 0.048(2)
C59 0.0550(19) 0.058(2) 0.095(3) 0.0087(19) -0.0070(18) 0.0323(16)

loop_
_atom_type_symbol
_atom_type_description
_atom_type_scat_dispersion_real
_atom_type_scat_dispersion_imag
_atom_type_scat_source
C C 0.0181 0.0091 'International Tables Vol C Tables 4.2.6.8 and 6.1.1.4'
H H 0.0000 0.0000 'International Tables Vol C Tables 4.2.6.8 and 6.1.1.4'
N N 0.0311 0.0180 'International Tables Vol C Tables 4.2.6.8 and 6.1.1.4'
O O 0.0492 0.0322 'International Tables Vol C Tables 4.2.6.8 and 6.1.1.4'

loop_
_geom_angle_atom_site_label_1
_geom_angle_atom_site_label_2
_geom_angle_atom_site_label_3
_geom_angle
C8 O1 C50 114.60(18)
C27 O4 C36 113.7(2)
C51 N1 C52 122.3(2)
C12 N2 C14 125.8(2)
C12 N2 C13 118.5(2)
C14 N2 C13 115.6(2)
C3 C4 C2 110.3(3)
C3 C4 C1 109.7(4)
C2 C4 C1 106.5(3)
C3 C4 C5 107.4(2)
C2 C4 C5 112.0(2)
C1 C4 C5 110.9(2)
C10 C5 C6 117.4(2)
C10 C5 C4 121.5(2)
C6 C5 C4 120.8(2)
C5 C6 C7 122.6(2)
C6 C7 C8 118.2(2)
C6 C7 C49 118.4(2)
C8 C7 C49 122.9(2)
C9 C8 O1 119.6(2)
C9 C8 C7 120.5(2)
O1 C8 C7 119.8(2)
C8 C9 C10 118.8(2)
C8 C9 C11 122.4(2)
C10 C9 C11 118.6(2)
C5 C10 C9 122.5(2)
C15 C11 C9 107.65(18)
C15 C11 C12 111.29(19)
C9 C11 C12 110.82(18)
O6 C12 N2 120.9(2)
O6 C12 C11 121.2(2)
N2 C12 C11 117.9(2)
C16 C15 C20 119.3(2)
C16 C15 C11 118.9(2)
C20 C15 C11 121.2(2)
O3 C16 C17 123.0(2)
O3 C16 C15 116.7(2)
C17 C16 C15 120.3(2)
C18 C17 C16 119.1(2)
C18 C17 C25 119.5(2)
C16 C17 C25 121.3(3)
C19 C18 C17 122.4(2)
C18 C19 C20 117.7(3)
C18 C19 C21 120.4(2)
C20 C19 C21 121.8(3)
C19 C20 C15 121.2(2)
C22 C21 C23 107.8(3)
C22 C21 C19 112.6(2)
C23 C21 C19 110.1(3)
C22 C21 C24 107.5(3)
C23 C21 C24 110.3(3)
C19 C21 C24 108.5(3)
C26 C25 C17 110.6(2)
C27 C26 C31 118.2(2)
C27 C26 C25 122.1(2)
C31 C26 C25 119.6(3)
C26 C27 C28 122.3(2)
C26 C27 O4 118.4(2)
C28 C27 O4 119.2(2)
C27 C28 C29 117.2(2)
C27 C28 C38 122.6(2)
C29 C28 C38 120.2(2)
C30 C29 C28 122.6(2)
C31 C30 C29 118.0(3)
C31 C30 C32 122.0(3)
C29 C30 C32 119.9(3)
C30 C31 C26 121.7(3)
C33 C32 C35 113.0(5)
C33 C32 C30 112.1(3)
C35 C32 C30 108.8(3)
C33 C32 C34 106.8(4)
C35 C32 C34 107.8(3)
C30 C32 C34 108.3(3)
O4 C36 C37 105.6(3)
C38B C37 C36 113.4(6)
C38A C37 C36 117.5(6)
C28 C38 C39 112.7(2)
C44 C39 C40 118.5(2)
C44 C39 C38 120.5(2)
C40 C39 C38 120.9(2)
O5 C40 C41 116.8(2)
O5 C40 C39 122.6(2)
C41 C40 C39 120.6(2)
C40 C41 C42 119.2(2)
C40 C41 C49 118.5(2)
C42 C41 C49 121.7(2)
C43 C42 C41 122.1(2)
C42 C43 C44 117.2(2)
C42 C43 C45 122.8(2)
C44 C43 C45 119.9(2)
C39 C44 C43 122.4(2)
C46 C45 C47 108.5(4)
C46 C45 C48 109.2(3)
C47 C45 C48 108.2(4)
C46 C45 C43 112.9(3)
C47 C45 C43 107.7(3)
C48 C45 C43 110.2(3)
C7 C49 C41 108.42(18)
O1 C50 C51 109.9(2)
O2 C51 N1 124.7(2)
O2 C51 C50 119.4(2)
N1 C51 C50 115.8(2)
N1 C52 C53 108.8(3)
N1 C52 C54 110.0(2)
C53 C52 C54 113.5(3)
C55 C54 C59 117.4(3)
C55 C54 C52 121.1(3)
C59 C54 C52 121.5(3)
C54 C55 C56 121.9(3)
C57 C56 C55 121.0(4)
C56 C57 C58 118.7(3)
C57 C58 C59 120.4(3)
C54 C59 C58 120.5(3)

loop_
_geom_bond_atom_site_label_1
_geom_bond_atom_site_label_2
_geom_bond_distance
O1 C8 1.395(3)
O1 C50 1.423(3)
O2 C51 1.227(3)
O3 C16 1.381(3)
O4 C27 1.411(3)
O4 C36 1.453(4)
O5 C40 1.370(3)
O6 C12 1.226(3)
N1 C51 1.333(4)
N1 C52 1.475(3)
N2 C12 1.345(3)
N2 C14 1.448(4)
N2 C13 1.456(4)
C1 C4 1.528(5)
C2 C4 1.521(4)
C3 C4 1.513(5)
C4 C5 1.538(3)
C5 C10 1.376(3)
C5 C6 1.384(3)
C6 C7 1.392(3)
C7 C8 1.399(3)
C7 C49 1.521(3)
C8 C9 1.389(3)
C9 C10 1.390(3)
C9 C11 1.528(3)
C11 C15 1.527(3)
C11 C12 1.544(3)
C15 C16 1.391(4)
C15 C20 1.400(4)
C16 C17 1.389(4)
C17 C18 1.386(4)
C17 C25 1.536(4)
C18 C19 1.384(4)
C19 C20 1.396(4)
C19 C21 1.536(4)
C21 C22 1.532(5)
C21 C23 1.536(5)
C21 C24 1.539(5)
C25 C26 1.523(4)
C26 C27 1.389(4)
C26 C31 1.396(4)
C27 C28 1.390(4)
C28 C29 1.392(4)
C28 C38 1.513(4)
C29 C30 1.390(4)
C30 C31 1.382(4)
C30 C32 1.535(4)
C32 C33 1.516(6)
C32 C35 1.523(6)
C32 C34 1.542(5)
C36 C37 1.584(7)
C37 C38B 1.427(6)
C37 C38A 1.449(6)
C38 C39 1.513(4)
C39 C44 1.389(4)
C39 C40 1.402(3)
C40 C41 1.385(4)
C41 C42 1.394(4)
C41 C49 1.523(3)
C42 C43 1.390(4)
C43 C44 1.396(4)
C43 C45 1.536(4)
C45 C46 1.505(5)
C45 C47 1.527(5)
C45 C48 1.529(5)
C50 C51 1.511(4)
C52 C53 1.515(5)
C52 C54 1.524(4)
C54 C55 1.367(4)
C54 C59 1.378(5)
C55 C56 1.381(5)
C56 C57 1.347(6)
C57 C58 1.372(6)
C58 C59 1.404(6)

loop_
_platon_squeeze_void_nr
_platon_squeeze_void_average_x
_platon_squeeze_void_average_y
_platon_squeeze_void_average_z
_platon_squeeze_void_volume
_platon_squeeze_void_count_electrons
_platon_squeeze_void_content
1 0.000 0.000 0.001 1630 312 ' '
2 0.243 0.528 0.492 9 1 ' '
3 0.285 0.757 0.826 9 1 ' '
4 0.472 0.715 0.159 9 1 ' '
5 0.528 0.285 0.659 9 1 ' '
6 0.715 0.243 0.326 9 1 ' '
7 0.757 0.472 0.992 9 1 ' '
